data_4309471
loop_
_publ_author_name
'Andrew P. Bassett'
'Rik Van Deun'
'Peter Nockemann'
'Peter B. Glover'
'Benson M. Kariuki'
'Kristof Van Hecke'
'Luc Van Meervelt'
'Zoe Pikramenou'

_publ_contact_author
;
Zoe Pikramenou,
School of Chemistry,
University of Birmingham,
Edgbaston, Birmingham, B15 2TT, UK
;
_publ_contact_author_email z.pikramenou@bham.ac.uk
_publ_section_title
;
Long-Lived Near-Infrared Luminescent Lanthanide Complexes of
Imidodiphosphinate "Shell" Ligands
;
_journal_name_full 'Inorganic Chemistry'
_journal_page_first 6140
_journal_page_last 6142
_journal_paper_doi 10.1021/ic0482436
_journal_volume 44
_journal_year 2005
_chemical_formula_moiety 'C74 H63 N4 Nd O6 P6, 2(C2 H3 N)'
_chemical_formula_sum 'C78 H69 N6 Nd O6 P6'
_chemical_formula_weight 1516.46
_chemical_name_systematic
; 
 ? 
;
_space_group_IT_number 2
_symmetry_cell_setting triclinic
_symmetry_space_group_name_Hall '-P 1'
_symmetry_space_group_name_H-M 'P -1'
_atom_sites_solution_hydrogens geom
_atom_sites_solution_primary direct
_atom_sites_solution_secondary difmap
_audit_creation_method SHELXL-97
_cell_angle_alpha 89.024(14)
_cell_angle_beta 86.135(12)
_cell_angle_gamma 85.359(12)
_cell_formula_units_Z 2
_cell_length_a 11.160(3)
_cell_length_b 13.796(4)
_cell_length_c 23.585(7)
_cell_measurement_temperature 100(2)
_cell_volume 3610.8(18)
_computing_cell_refinement 'Bruker SAINT'
_computing_data_collection 'Bruker SMART'
_computing_data_reduction 'Bruker SAINT'
_computing_molecular_graphics Pluton
_computing_publication_material Platon
_computing_structure_refinement 'SHELXL-97 (Sheldrick, 1997)'
_computing_structure_solution 'SHELXS-97 (Sheldrick, 1990)'
_diffrn_ambient_temperature 100(2)
_diffrn_measured_fraction_theta_full 0.930
_diffrn_measured_fraction_theta_max 0.930
_diffrn_measurement_device_type 'SMART 6000'
_diffrn_measurement_method 'omega and phi scans'
_diffrn_radiation_monochromator 'crossed Goebel mirrors'
_diffrn_radiation_source 'fine-focus sealed tube'
_diffrn_radiation_type CuK\a
_diffrn_radiation_wavelength 1.54178
_diffrn_reflns_av_R_equivalents 0.2339
_diffrn_reflns_av_sigmaI/netI 0.1686
_diffrn_reflns_limit_h_max 13
_diffrn_reflns_limit_h_min -12
_diffrn_reflns_limit_k_max 16
_diffrn_reflns_limit_k_min -16
_diffrn_reflns_limit_l_max 28
_diffrn_reflns_limit_l_min -28
_diffrn_reflns_number 27970
_diffrn_reflns_theta_full 70.95
_diffrn_reflns_theta_max 70.95
_diffrn_reflns_theta_min 1.88
_exptl_absorpt_coefficient_mu 7.201
_exptl_absorpt_correction_T_max 0.340
_exptl_absorpt_correction_T_min 0.112
_exptl_absorpt_correction_type refdelf
_exptl_absorpt_process_details Platon
_exptl_crystal_density_diffrn 1.395
_exptl_crystal_density_method 'not measured'
_exptl_crystal_description plate
_exptl_crystal_F_000 1554.0
_exptl_crystal_size_max 0.5
_exptl_crystal_size_mid 0.3
_exptl_crystal_size_min 0.15
_refine_diff_density_max 3.477
_refine_diff_density_min -2.880
_refine_diff_density_rms 0.223
_refine_ls_extinction_coef 0.0023(3)
_refine_ls_extinction_expression Fc^*^=kFc[1+0.001xFc^2^\l^3^/sin(2\q)]^-1/4^
_refine_ls_extinction_method SHELXL
_refine_ls_goodness_of_fit_ref 1.041
_refine_ls_hydrogen_treatment constr
_refine_ls_matrix_type full
_refine_ls_number_parameters 878
_refine_ls_number_reflns 12963
_refine_ls_number_restraints 0
_refine_ls_restrained_S_all 1.041
_refine_ls_R_factor_all 0.0985
_refine_ls_R_factor_gt 0.0946
_refine_ls_shift/su_max 0.000
_refine_ls_shift/su_mean 0.000
_refine_ls_structure_factor_coef Fsqd
_refine_ls_weighting_details 'calc w=1/[\s^2^(Fo^2^)+(0.1845P)^2^+0.0000P] where P=(Fo^2^+2Fc^2^)/3'
_refine_ls_weighting_scheme calc
_refine_ls_wR_factor_gt 0.2250
_refine_ls_wR_factor_ref 0.2295
_reflns_number_gt 12208
_reflns_number_total 12963
_reflns_threshold_expression >2sigma(I)
_cod_data_source_file ic0482436si20041214_032704.cif
_cod_data_source_block wg34
_cod_database_code 4309471

loop_
_symmetry_equiv_pos_as_xyz
'x, y, z'
'-x, -y, -z'

loop_
_atom_site_label
_atom_site_type_symbol
_atom_site_fract_x
_atom_site_fract_y
_atom_site_fract_z
_atom_site_U_iso_or_equiv
_atom_site_adp_type
_atom_site_occupancy
_atom_site_symmetry_multiplicity
_atom_site_calc_flag
_atom_site_refinement_flags
_atom_site_disorder_assembly
_atom_site_disorder_group
Nd1 Nd 0.422643(19) 0.258731(15) 0.255117(9) 0.03077(17) Uani 1 1 d . . .
P2 P 0.26482(11) 0.04622(8) 0.28816(5) 0.0319(3) Uani 1 1 d . . .
P1 P 0.51577(11) 0.01600(9) 0.30322(6) 0.0345(3) Uani 1 1 d . . .
P6 P 0.29623(11) 0.35305(8) 0.12488(5) 0.0318(3) Uani 1 1 d . . .
P5 P 0.55497(11) 0.33706(8) 0.11992(5) 0.0318(3) Uani 1 1 d . . .
P3 P 0.55511(11) 0.40703(9) 0.35658(5) 0.0333(3) Uani 1 1 d . . .
P4 P 0.29952(11) 0.43957(9) 0.36010(5) 0.0340(3) Uani 1 1 d . . .
O5 O 0.5578(3) 0.3178(3) 0.18361(16) 0.0353(7) Uani 1 1 d . . .
O6 O 0.2870(3) 0.3131(3) 0.18541(15) 0.0349(7) Uani 1 1 d . . .
O3 O 0.5560(3) 0.3280(3) 0.31364(16) 0.0359(7) Uani 1 1 d . . .
O4 O 0.2943(3) 0.3791(3) 0.30802(16) 0.0358(7) Uani 1 1 d . . .
O1 O 0.5330(4) 0.1223(3) 0.29357(19) 0.0414(8) Uani 1 1 d . . .
O2 O 0.2704(3) 0.1550(3) 0.28631(16) 0.0344(7) Uani 1 1 d . . .
N3 N 0.4271(4) 0.3586(3) 0.09459(19) 0.0363(9) Uani 1 1 d . . .
N1 N 0.3852(4) -0.0200(3) 0.2975(2) 0.0362(9) Uani 1 1 d . . .
N2 N 0.4297(4) 0.4587(4) 0.3792(2) 0.0384(10) Uani 1 1 d . . .
N4 N 0.4417(5) 0.1227(3) 0.1749(2) 0.0404(10) Uani 1 1 d . . .
C69 C 0.0230(6) 0.2458(5) 0.0438(3) 0.0438(14) Uani 1 1 d . . .
H69 H -0.0607 0.2535 0.0459 0.053 Uiso 1 1 calc R . .
C61 C 0.2156(5) 0.4722(4) 0.1264(3) 0.0398(12) Uani 1 1 d . . .
C38 C 0.1891(5) 0.2860(4) 0.4132(3) 0.0390(11) Uani 1 1 d . . .
H38 H 0.2069 0.2536 0.3790 0.047 Uiso 1 1 calc R . .
C7 C 0.5639(5) -0.0142(4) 0.3736(3) 0.0408(11) Uani 1 1 d . . .
C67 C 0.2121(5) 0.2856(3) 0.0781(2) 0.0333(9) Uani 1 1 d . . .
C6 C 0.7426(6) -0.0328(6) 0.2536(3) 0.0543(15) Uani 1 1 d . . .
H6 H 0.7669 0.0113 0.2791 0.065 Uiso 1 1 calc R . .
C19 C 0.1519(5) 0.0163(4) 0.3433(2) 0.0356(10) Uani 1 1 d . . .
C45 C 0.0411(6) 0.6676(5) 0.3443(3) 0.0469(14) Uani 1 1 d . . .
H45 H -0.0425 0.6774 0.3471 0.056 Uiso 1 1 calc R . .
C14 C 0.1393(5) 0.0788(4) 0.1908(2) 0.0384(11) Uani 1 1 d . . .
H14 H 0.1310 0.1435 0.2018 0.046 Uiso 1 1 calc R . .
C55 C 0.6384(5) 0.2359(4) 0.0832(2) 0.0350(10) Uani 1 1 d . . .
C49 C 0.6434(5) 0.4374(4) 0.0995(2) 0.0349(10) Uani 1 1 d . . .
C52 C 0.7834(6) 0.5902(4) 0.0697(3) 0.0457(13) Uani 1 1 d . . .
H52 H 0.8302 0.6414 0.0597 0.055 Uiso 1 1 calc R . .
C37 C 0.2173(5) 0.3815(4) 0.4179(2) 0.0390(10) Uani 1 1 d . . .
C23 C 0.0967(6) -0.0568(5) 0.4345(2) 0.0430(12) Uani 1 1 d . . .
H23 H 0.1187 -0.0894 0.4675 0.052 Uiso 1 1 calc R . .
C41 C 0.1363(8) 0.3801(6) 0.5157(3) 0.0587(18) Uani 1 1 d . . .
H41 H 0.1179 0.4119 0.5500 0.070 Uiso 1 1 calc R . .
C18 C 0.2172(5) -0.0859(4) 0.2065(2) 0.0387(10) Uani 1 1 d . . .
H18 H 0.2597 -0.1322 0.2281 0.046 Uiso 1 1 calc R . .
C31 C 0.6462(5) 0.5001(4) 0.3261(3) 0.0385(11) Uani 1 1 d . . .
C50 C 0.5922(5) 0.5203(4) 0.0738(2) 0.0408(11) Uani 1 1 d . . .
H50 H 0.5115 0.5243 0.0658 0.049 Uiso 1 1 calc R . .
C21 C -0.0564(6) 0.0220(6) 0.3792(3) 0.0490(14) Uani 1 1 d . . .
H21 H -0.1368 0.0427 0.3754 0.059 Uiso 1 1 calc R . .
C22 C -0.0233(6) -0.0305(5) 0.4270(3) 0.0469(14) Uani 1 1 d . . .
H22 H -0.0822 -0.0481 0.4541 0.056 Uiso 1 1 calc R . .
C24 C 0.1851(5) -0.0345(4) 0.3925(2) 0.0394(11) Uani 1 1 d . . .
H24 H 0.2658 -0.0533 0.3973 0.047 Uiso 1 1 calc R . .
C4 C 0.7927(7) -0.1432(6) 0.1763(3) 0.0552(17) Uani 1 1 d . . .
H4 H 0.8490 -0.1728 0.1498 0.066 Uiso 1 1 calc R . .
C56 C 0.6391(5) 0.2329(4) 0.0235(2) 0.0399(11) Uani 1 1 d . . .
H56 H 0.5948 0.2807 0.0038 0.048 Uiso 1 1 calc R . .
C16 C 0.1024(6) -0.0442(5) 0.1254(2) 0.0457(12) Uani 1 1 d . . .
H16 H 0.0692 -0.0626 0.0925 0.055 Uiso 1 1 calc R . .
C71 C 0.2109(7) 0.1718(4) 0.0008(3) 0.0448(13) Uani 1 1 d . . .
H71 H 0.2523 0.1303 -0.0258 0.054 Uiso 1 1 calc R . .
C68 C 0.0870(5) 0.2956(4) 0.0808(3) 0.0410(11) Uani 1 1 d . . .
H68 H 0.0454 0.3364 0.1077 0.049 Uiso 1 1 calc R . .
C25 C 0.6308(5) 0.3606(4) 0.4175(2) 0.0385(10) Uani 1 1 d . . .
C43 C 0.2234(5) 0.5584(4) 0.3507(2) 0.0383(10) Uani 1 1 d . . .
C33 C 0.7121(7) 0.6620(5) 0.3279(5) 0.069(2) Uani 1 1 d . . .
H33 H 0.7129 0.7213 0.3460 0.082 Uiso 1 1 calc R . .
C8 C 0.5582(6) -0.1087(5) 0.3955(3) 0.0495(13) Uani 1 1 d . . .
H8 H 0.5282 -0.1559 0.3739 0.059 Uiso 1 1 calc R . .
C48 C 0.2903(5) 0.6377(4) 0.3380(2) 0.0411(11) Uani 1 1 d . . .
H48 H 0.3740 0.6289 0.3357 0.049 Uiso 1 1 calc R . .
C39 C 0.1343(6) 0.2384(5) 0.4591(3) 0.0457(13) Uani 1 1 d . . .
H39 H 0.1147 0.1747 0.4553 0.055 Uiso 1 1 calc R . .
C44 C 0.0976(5) 0.5734(4) 0.3533(2) 0.0403(11) Uani 1 1 d . . .
H44 H 0.0508 0.5213 0.3611 0.048 Uiso 1 1 calc R . .
C13 C 0.2039(5) 0.0104(4) 0.2233(2) 0.0346(10) Uani 1 1 d . . .
C66 C 0.2056(6) 0.5269(4) 0.0758(3) 0.0437(13) Uani 1 1 d . . .
H66 H 0.2442 0.5036 0.0420 0.052 Uiso 1 1 calc R . .
C27 C 0.6395(7) 0.3421(6) 0.5194(3) 0.0513(15) Uani 1 1 d . . .
H27 H 0.6046 0.3528 0.5559 0.062 Uiso 1 1 calc R . .
C65 C 0.1374(6) 0.6161(5) 0.0767(4) 0.0570(16) Uani 1 1 d . . .
H65 H 0.1295 0.6521 0.0432 0.068 Uiso 1 1 calc R . .
C60 C 0.7065(5) 0.1651(4) 0.1123(3) 0.0401(11) Uani 1 1 d . . .
H60 H 0.7074 0.1678 0.1516 0.048 Uiso 1 1 calc R . .
C70 C 0.0853(7) 0.1835(5) 0.0033(3) 0.0476(14) Uani 1 1 d . . .
H70 H 0.0430 0.1502 -0.0217 0.057 Uiso 1 1 calc R . .
C63 C 0.0946(6) 0.5988(5) 0.1775(4) 0.0601(18) Uani 1 1 d . . .
H63 H 0.0588 0.6234 0.2116 0.072 Uiso 1 1 calc R . .
C62 C 0.1616(6) 0.5086(5) 0.1771(3) 0.0492(13) Uani 1 1 d . . .
H62 H 0.1699 0.4732 0.2107 0.059 Uiso 1 1 calc R . .
C26 C 0.5793(6) 0.3768(5) 0.4726(3) 0.0470(13) Uani 1 1 d . . .
H26 H 0.5042 0.4110 0.4779 0.056 Uiso 1 1 calc R . .
C15 C 0.0870(6) 0.0522(5) 0.1422(3) 0.0473(13) Uani 1 1 d . . .
H15 H 0.0424 0.0981 0.1213 0.057 Uiso 1 1 calc R . .
C32 C 0.6499(6) 0.5875(5) 0.3537(4) 0.0548(16) Uani 1 1 d . . .
H32 H 0.6108 0.5966 0.3895 0.066 Uiso 1 1 calc R . .
C59 C 0.7735(5) 0.0902(4) 0.0828(3) 0.0457(12) Uani 1 1 d . . .
H59 H 0.8178 0.0423 0.1026 0.055 Uiso 1 1 calc R . .
C64 C 0.0810(6) 0.6518(5) 0.1276(4) 0.062(2) Uani 1 1 d . . .
H64 H 0.0345 0.7109 0.1280 0.075 Uiso 1 1 calc R . .
C2 C 0.5877(6) -0.1185(4) 0.2169(3) 0.0452(12) Uani 1 1 d . . .
H2 H 0.5076 -0.1326 0.2174 0.054 Uiso 1 1 calc R . .
C51 C 0.6623(6) 0.5980(4) 0.0599(3) 0.0475(13) Uani 1 1 d . . .
H51 H 0.6275 0.6548 0.0440 0.057 Uiso 1 1 calc R . .
C20 C 0.0307(6) 0.0437(5) 0.3367(3) 0.0455(12) Uani 1 1 d . . .
H20 H 0.0078 0.0766 0.3040 0.055 Uiso 1 1 calc R . .
C47 C 0.2347(6) 0.7296(4) 0.3288(3) 0.0464(13) Uani 1 1 d . . .
H47 H 0.2814 0.7816 0.3207 0.056 Uiso 1 1 calc R . .
C58 C 0.7742(5) 0.0869(4) 0.0239(3) 0.0455(13) Uani 1 1 d . . .
H58 H 0.8198 0.0373 0.0042 0.055 Uiso 1 1 calc R . .
C72 C 0.2744(5) 0.2220(4) 0.0379(2) 0.0371(10) Uani 1 1 d . . .
H72 H 0.3580 0.2137 0.0362 0.044 Uiso 1 1 calc R . .
C54 C 0.7645(5) 0.4303(4) 0.1099(3) 0.0430(12) Uani 1 1 d . . .
H54 H 0.7984 0.3745 0.1272 0.052 Uiso 1 1 calc R . .
C1 C 0.6220(5) -0.0529(4) 0.2549(3) 0.0410(11) Uani 1 1 d . . .
C3 C 0.6730(7) -0.1642(5) 0.1775(3) 0.0545(15) Uani 1 1 d . . .
H3 H 0.6492 -0.2086 0.1521 0.065 Uiso 1 1 calc R . .
C42 C 0.1910(7) 0.4287(5) 0.4706(3) 0.0490(13) Uani 1 1 d . . .
H42 H 0.2104 0.4923 0.4748 0.059 Uiso 1 1 calc R . .
C57 C 0.7063(6) 0.1581(5) -0.0059(3) 0.0440(13) Uani 1 1 d . . .
H57 H 0.7060 0.1554 -0.0452 0.053 Uiso 1 1 calc R . .
C11 C 0.6466(6) 0.0312(6) 0.4604(3) 0.0533(15) Uani 1 1 d . . .
H11 H 0.6755 0.0784 0.4824 0.064 Uiso 1 1 calc R . .
C34 C 0.7724(7) 0.6472(6) 0.2752(4) 0.068(2) Uani 1 1 d . . .
H34 H 0.8142 0.6967 0.2580 0.082 Uiso 1 1 calc R . .
C28 C 0.7526(7) 0.2910(5) 0.5116(3) 0.0529(15) Uani 1 1 d . . .
H28 H 0.7943 0.2697 0.5428 0.063 Uiso 1 1 calc R . .
C40 C 0.1087(7) 0.2850(5) 0.5107(3) 0.0522(14) Uani 1 1 d . . .
H40 H 0.0733 0.2526 0.5415 0.063 Uiso 1 1 calc R . .
C17 C 0.1669(6) -0.1135(5) 0.1571(3) 0.0453(12) Uani 1 1 d . . .
H17 H 0.1766 -0.1780 0.1456 0.054 Uiso 1 1 calc R . .
C46 C 0.1096(7) 0.7445(5) 0.3315(3) 0.0479(13) Uani 1 1 d . . .
H46 H 0.0726 0.8061 0.3246 0.058 Uiso 1 1 calc R . .
C12 C 0.6084(5) 0.0557(5) 0.4065(3) 0.0434(12) Uani 1 1 d . . .
H12 H 0.6128 0.1189 0.3925 0.052 Uiso 1 1 calc R . .
C10 C 0.6418(6) -0.0624(6) 0.4813(3) 0.0537(15) Uani 1 1 d . . .
H10 H 0.6686 -0.0785 0.5170 0.064 Uiso 1 1 calc R . .
C9 C 0.5966(7) -0.1327(5) 0.4488(3) 0.0556(15) Uani 1 1 d . . .
H9 H 0.5922 -0.1958 0.4629 0.067 Uiso 1 1 calc R . .
C36 C 0.7069(6) 0.4849(6) 0.2726(3) 0.0518(14) Uani 1 1 d . . .
H36 H 0.7042 0.4262 0.2540 0.062 Uiso 1 1 calc R . .
C53 C 0.8359(6) 0.5061(5) 0.0946(3) 0.0494(13) Uani 1 1 d . . .
H53 H 0.9175 0.5007 0.1009 0.059 Uiso 1 1 calc R . .
C30 C 0.7412(7) 0.3064(6) 0.4104(3) 0.0546(15) Uani 1 1 d . . .
H30 H 0.7749 0.2928 0.3740 0.065 Uiso 1 1 calc R . .
C35 C 0.7714(8) 0.5585(8) 0.2474(3) 0.071(2) Uani 1 1 d . . .
H35 H 0.8135 0.5488 0.2123 0.085 Uiso 1 1 calc R . .
C5 C 0.8274(6) -0.0787(6) 0.2142(3) 0.0600(17) Uani 1 1 d . . .
H5 H 0.9077 -0.0652 0.2139 0.072 Uiso 1 1 calc R . .
C29 C 0.8018(8) 0.2724(7) 0.4576(4) 0.063(2) Uani 1 1 d . . .
H29 H 0.8761 0.2368 0.4524 0.076 Uiso 1 1 calc R . .
C73 C 0.4459(5) 0.0682(4) 0.1383(3) 0.0389(12) Uani 1 1 d . . .
C74 C 0.4511(7) 0.0003(5) 0.0914(3) 0.0555(15) Uani 1 1 d . . .
H74A H 0.3836 0.0154 0.0688 0.083 Uiso 1 1 calc R . .
H74B H 0.4487 -0.0648 0.1062 0.083 Uiso 1 1 calc R . .
H74C H 0.5246 0.0054 0.0683 0.083 Uiso 1 1 calc R . .
N6 N 0.4142(8) 0.7369(6) 0.1283(4) 0.083(2) Uani 1 1 d . . .
C78 C 0.4489(10) 0.6024(8) 0.2051(4) 0.076(2) Uani 1 1 d . . .
H78A H 0.5187 0.5602 0.1936 0.114 Uiso 1 1 calc R . .
H78B H 0.3799 0.5652 0.2102 0.114 Uiso 1 1 calc R . .
H78C H 0.4618 0.6330 0.2402 0.114 Uiso 1 1 calc R . .
C77 C 0.4281(7) 0.6772(6) 0.1611(4) 0.0614(18) Uani 1 1 d . . .
N5 N 0.8952(12) 0.2563(12) 0.2102(6) 0.133(6) Uani 1 1 d . . .
C76 C 1.0109(8) 0.3287(8) 0.2871(5) 0.074(2) Uani 1 1 d . . .
H76A H 1.0954 0.3217 0.2759 0.112 Uiso 1 1 calc R . .
H76B H 0.9964 0.2955 0.3227 0.112 Uiso 1 1 calc R . .
H76C H 0.9851 0.3965 0.2912 0.112 Uiso 1 1 calc R . .
C75 C 0.9449(9) 0.2877(8) 0.2446(4) 0.074(2) Uani 1 1 d . . .

loop_
_atom_site_aniso_label
_atom_site_aniso_U_11
_atom_site_aniso_U_22
_atom_site_aniso_U_33
_atom_site_aniso_U_23
_atom_site_aniso_U_13
_atom_site_aniso_U_12
Nd1 0.0362(2) 0.0265(2) 0.0305(2) 0.00179(12) -0.00421(11) -0.00722(11)
P2 0.0356(6) 0.0284(6) 0.0326(6) 0.0033(4) -0.0048(4) -0.0066(4)
P1 0.0352(6) 0.0297(6) 0.0393(7) 0.0035(5) -0.0062(4) -0.0055(4)
P6 0.0358(6) 0.0280(6) 0.0326(6) 0.0028(4) -0.0057(4) -0.0063(4)
P5 0.0356(6) 0.0275(5) 0.0330(6) 0.0019(4) -0.0038(4) -0.0067(4)
P3 0.0359(6) 0.0318(6) 0.0334(6) -0.0005(4) -0.0058(4) -0.0070(4)
P4 0.0366(6) 0.0322(6) 0.0337(6) 0.0009(5) -0.0034(4) -0.0056(4)
O5 0.0354(16) 0.0363(18) 0.0348(18) 0.0044(14) -0.0038(13) -0.0068(13)
O6 0.0379(17) 0.0354(17) 0.0320(17) 0.0031(13) -0.0048(12) -0.0043(13)
O3 0.0360(17) 0.0327(17) 0.0403(19) -0.0006(14) -0.0063(13) -0.0082(13)
O4 0.0344(16) 0.0330(17) 0.0403(19) -0.0032(14) -0.0027(13) -0.0036(13)
O1 0.0411(19) 0.0264(17) 0.058(2) 0.0056(15) -0.0104(16) -0.0059(13)
O2 0.0336(16) 0.0329(17) 0.0373(18) 0.0051(14) -0.0037(12) -0.0058(13)
N3 0.042(2) 0.034(2) 0.034(2) 0.0053(16) -0.0071(16) -0.0084(16)
N1 0.039(2) 0.0255(19) 0.045(2) 0.0091(17) -0.0046(17) -0.0070(15)
N2 0.036(2) 0.034(2) 0.045(2) -0.0073(18) -0.0067(17) 0.0003(17)
N4 0.049(2) 0.034(2) 0.040(2) 0.0036(19) -0.0045(18) -0.0137(17)
C69 0.045(3) 0.036(3) 0.053(4) 0.010(3) -0.011(2) -0.014(2)
C61 0.039(3) 0.031(2) 0.051(3) -0.003(2) -0.007(2) -0.010(2)
C38 0.047(3) 0.030(2) 0.041(3) 0.002(2) -0.003(2) -0.006(2)
C7 0.037(3) 0.045(3) 0.040(3) 0.003(2) 0.0000(19) -0.003(2)
C67 0.040(2) 0.027(2) 0.035(2) 0.0074(18) -0.0057(18) -0.0077(17)
C6 0.048(3) 0.065(4) 0.051(3) -0.003(3) 0.001(3) -0.013(3)
C19 0.040(3) 0.034(2) 0.033(2) 0.0019(18) -0.0015(18) -0.0078(18)
C45 0.043(3) 0.047(3) 0.050(3) -0.004(3) -0.005(2) 0.004(2)
C14 0.045(3) 0.030(2) 0.041(3) 0.004(2) -0.010(2) -0.0065(19)
C55 0.035(2) 0.030(2) 0.041(3) -0.001(2) -0.0028(19) -0.0083(18)
C49 0.041(2) 0.030(2) 0.034(2) -0.0010(18) -0.0002(18) -0.0079(18)
C52 0.055(3) 0.033(3) 0.050(3) 0.004(2) 0.002(2) -0.016(2)
C37 0.041(3) 0.038(3) 0.040(3) 0.004(2) -0.0063(19) -0.0079(19)
C23 0.054(3) 0.044(3) 0.030(3) 0.004(2) -0.003(2) -0.005(2)
C41 0.083(5) 0.058(4) 0.036(3) -0.002(3) 0.010(3) -0.023(4)
C18 0.040(3) 0.035(3) 0.043(3) -0.001(2) -0.0050(19) -0.0081(19)
C31 0.038(2) 0.036(3) 0.044(3) 0.003(2) -0.0103(19) -0.011(2)
C50 0.042(3) 0.040(3) 0.040(3) 0.005(2) -0.0017(19) -0.006(2)
C21 0.037(3) 0.061(4) 0.048(3) 0.003(3) 0.000(2) -0.006(2)
C22 0.051(3) 0.053(3) 0.038(3) -0.002(2) 0.005(2) -0.018(3)
C24 0.040(3) 0.037(3) 0.041(3) 0.005(2) -0.007(2) -0.0065(19)
C4 0.058(4) 0.059(4) 0.046(3) 0.012(3) 0.005(3) 0.007(3)
C56 0.043(3) 0.040(3) 0.038(3) -0.001(2) -0.004(2) -0.010(2)
C16 0.048(3) 0.058(3) 0.034(3) -0.004(2) -0.005(2) -0.019(3)
C71 0.068(4) 0.030(3) 0.038(3) 0.000(2) -0.004(3) -0.015(2)
C68 0.049(3) 0.032(2) 0.044(3) 0.003(2) -0.009(2) -0.011(2)
C25 0.046(3) 0.032(2) 0.039(3) 0.0037(19) -0.007(2) -0.0102(19)
C43 0.043(3) 0.036(3) 0.037(3) -0.0022(19) -0.0071(19) -0.004(2)
C33 0.054(4) 0.035(3) 0.120(8) 0.004(4) -0.016(4) -0.015(3)
C8 0.054(3) 0.043(3) 0.051(3) 0.006(3) -0.008(2) 0.003(2)
C48 0.047(3) 0.040(3) 0.037(3) 0.005(2) -0.007(2) -0.005(2)
C39 0.050(3) 0.037(3) 0.052(3) 0.007(2) -0.003(2) -0.013(2)
C44 0.038(3) 0.042(3) 0.042(3) 0.001(2) -0.0054(19) -0.006(2)
C13 0.033(2) 0.032(2) 0.040(3) 0.0060(19) -0.0023(18) -0.0091(18)
C66 0.049(3) 0.028(3) 0.056(4) 0.003(2) -0.013(2) -0.004(2)
C27 0.061(4) 0.056(4) 0.037(3) 0.003(3) -0.009(3) -0.004(3)
C65 0.051(3) 0.033(3) 0.089(5) 0.009(3) -0.020(3) -0.005(2)
C60 0.042(3) 0.036(3) 0.044(3) 0.006(2) -0.005(2) -0.011(2)
C70 0.066(4) 0.043(3) 0.038(3) 0.006(2) -0.016(2) -0.023(3)
C63 0.050(3) 0.041(3) 0.089(5) -0.025(3) 0.001(3) -0.002(3)
C62 0.051(3) 0.044(3) 0.054(4) -0.009(3) -0.005(2) -0.011(2)
C26 0.058(3) 0.046(3) 0.037(3) -0.002(2) -0.010(2) -0.001(2)
C15 0.052(3) 0.048(3) 0.044(3) 0.007(2) -0.011(2) -0.015(2)
C32 0.046(3) 0.041(3) 0.078(5) -0.006(3) 0.000(3) -0.012(2)
C59 0.046(3) 0.035(3) 0.057(3) 0.004(2) 0.001(2) -0.007(2)
C64 0.040(3) 0.033(3) 0.114(7) -0.005(3) -0.010(3) -0.004(2)
C2 0.045(3) 0.040(3) 0.051(3) -0.004(2) -0.001(2) -0.004(2)
C51 0.050(3) 0.036(3) 0.057(4) 0.013(2) -0.001(2) -0.006(2)
C20 0.043(3) 0.055(3) 0.038(3) 0.014(2) -0.003(2) -0.004(2)
C47 0.065(4) 0.034(3) 0.041(3) 0.001(2) -0.004(2) -0.005(2)
C58 0.048(3) 0.029(2) 0.059(4) -0.007(2) 0.006(2) -0.010(2)
C72 0.053(3) 0.024(2) 0.035(2) 0.0009(18) -0.005(2) -0.0098(19)
C54 0.046(3) 0.030(2) 0.054(3) 0.008(2) -0.007(2) -0.011(2)
C1 0.042(3) 0.036(3) 0.045(3) 0.009(2) -0.007(2) -0.003(2)
C3 0.062(4) 0.044(3) 0.055(4) -0.007(3) 0.003(3) 0.003(3)
C42 0.068(4) 0.039(3) 0.041(3) -0.002(2) 0.007(3) -0.013(2)
C57 0.049(3) 0.043(3) 0.041(3) -0.008(2) 0.000(2) -0.013(2)
C11 0.042(3) 0.072(4) 0.047(3) -0.012(3) -0.009(2) -0.007(3)
C34 0.061(4) 0.061(4) 0.087(6) 0.034(4) -0.022(4) -0.027(3)
C28 0.065(4) 0.048(3) 0.048(3) 0.006(3) -0.020(3) -0.007(3)
C40 0.063(4) 0.049(3) 0.045(3) 0.010(3) 0.006(3) -0.010(3)
C17 0.047(3) 0.039(3) 0.051(3) -0.011(2) -0.001(2) -0.013(2)
C46 0.064(4) 0.039(3) 0.041(3) -0.001(2) -0.010(2) 0.001(2)
C12 0.035(3) 0.052(3) 0.044(3) -0.002(2) -0.006(2) -0.006(2)
C10 0.044(3) 0.075(4) 0.041(3) 0.005(3) -0.010(2) 0.003(3)
C9 0.069(4) 0.049(3) 0.048(3) 0.015(3) -0.005(3) 0.005(3)
C36 0.053(3) 0.058(4) 0.047(3) 0.002(3) -0.006(3) -0.021(3)
C53 0.041(3) 0.045(3) 0.064(4) 0.008(3) -0.006(2) -0.012(2)
C30 0.053(3) 0.069(4) 0.040(3) 0.007(3) -0.003(2) 0.005(3)
C35 0.079(5) 0.100(6) 0.040(3) 0.014(4) -0.009(3) -0.050(5)
C5 0.045(3) 0.073(4) 0.061(4) 0.000(3) 0.009(3) -0.006(3)
C29 0.048(4) 0.084(6) 0.056(4) 0.008(4) -0.011(3) 0.008(3)
C73 0.045(3) 0.031(2) 0.041(3) 0.000(2) -0.001(2) -0.009(2)
C74 0.061(4) 0.047(3) 0.060(4) -0.010(3) -0.008(3) -0.009(3)
N6 0.080(5) 0.063(4) 0.106(7) -0.024(5) -0.026(4) 0.017(4)
C78 0.080(6) 0.089(6) 0.059(5) -0.011(4) 0.002(4) 0.000(5)
C77 0.051(4) 0.066(5) 0.068(4) -0.020(4) -0.011(3) 0.005(3)
N5 0.103(8) 0.153(12) 0.142(10) -0.083(10) -0.070(8) 0.059(8)
C76 0.055(4) 0.090(6) 0.082(6) -0.004(5) -0.015(4) -0.016(4)
C75 0.070(5) 0.081(6) 0.071(5) -0.016(4) -0.026(4) 0.019(4)

loop_
_atom_type_symbol
_atom_type_description
_atom_type_scat_dispersion_real
_atom_type_scat_dispersion_imag
_atom_type_scat_source
C C 0.0181 0.0091 'International Tables Vol C Tables 4.2.6.8 and 6.1.1.4'
N N 0.0311 0.0180 'International Tables Vol C Tables 4.2.6.8 and 6.1.1.4'
Nd Nd -3.1807 10.9079 'International Tables Vol C Tables 4.2.6.8 and 6.1.1.4'
O O 0.0492 0.0322 'International Tables Vol C Tables 4.2.6.8 and 6.1.1.4'
P P 0.2955 0.4335 'International Tables Vol C Tables 4.2.6.8 and 6.1.1.4'
H H 0.0000 0.0000 'International Tables Vol C Tables 4.2.6.8 and 6.1.1.4'

loop_
_geom_angle_atom_site_label_1
_geom_angle_atom_site_label_2
_geom_angle_atom_site_label_3
_geom_angle
_geom_angle_site_symmetry_1
_geom_angle_site_symmetry_3
_geom_angle_publ_flag
O3 Nd1 O5 81.01(13) . . ?
O3 Nd1 O1 76.22(13) . . ?
O5 Nd1 O1 103.80(13) . . ?
O3 Nd1 O6 137.49(13) . . ?
O5 Nd1 O6 79.22(13) . . ?
O1 Nd1 O6 145.23(13) . . ?
O3 Nd1 O2 125.79(13) . . ?
O5 Nd1 O2 151.30(13) . . ?
O1 Nd1 O2 76.71(13) . . ?
O6 Nd1 O2 84.69(13) . . ?
O3 Nd1 O4 76.63(13) . . ?
O5 Nd1 O4 116.51(13) . . ?
O1 Nd1 O4 126.24(14) . . ?
O6 Nd1 O4 79.22(13) . . ?
O2 Nd1 O4 83.09(13) . . ?
O3 Nd1 N4 135.97(14) . . ?
O5 Nd1 N4 75.56(14) . . ?
O1 Nd1 N4 73.97(15) . . ?
O6 Nd1 N4 73.37(14) . . ?
O2 Nd1 N4 77.14(14) . . ?
O4 Nd1 N4 147.37(14) . . ?
O2 P2 N1 118.3(2) . . ?
O2 P2 C13 108.1(2) . . ?
N1 P2 C13 108.9(3) . . ?
O2 P2 C19 108.5(2) . . ?
N1 P2 C19 108.3(2) . . ?
C13 P2 C19 103.8(2) . . ?
O1 P1 N1 118.4(2) . . ?
O1 P1 C7 106.5(3) . . ?
N1 P1 C7 109.3(3) . . ?
O1 P1 C1 107.9(3) . . ?
N1 P1 C1 108.7(3) . . ?
C7 P1 C1 105.3(3) . . ?
O6 P6 N3 117.7(2) . . ?
O6 P6 C61 106.5(3) . . ?
N3 P6 C61 110.3(3) . . ?
O6 P6 C67 111.5(2) . . ?
N3 P6 C67 106.6(2) . . ?
C61 P6 C67 103.2(3) . . ?
O5 P5 N3 117.7(2) . . ?
O5 P5 C49 110.0(2) . . ?
N3 P5 C49 107.4(2) . . ?
O5 P5 C55 108.2(2) . . ?
N3 P5 C55 110.0(3) . . ?
C49 P5 C55 102.4(2) . . ?
O3 P3 N2 118.5(2) . . ?
O3 P3 C25 109.4(2) . . ?
N2 P3 C25 107.3(3) . . ?
O3 P3 C31 107.8(2) . . ?
N2 P3 C31 107.7(3) . . ?
C25 P3 C31 105.4(3) . . ?
O4 P4 N2 117.1(2) . . ?
O4 P4 C43 110.6(2) . . ?
N2 P4 C43 105.4(3) . . ?
O4 P4 C37 107.5(2) . . ?
N2 P4 C37 109.1(3) . . ?
C43 P4 C37 106.6(3) . . ?
P5 O5 Nd1 135.2(2) . . ?
P6 O6 Nd1 136.9(2) . . ?
P3 O3 Nd1 139.6(2) . . ?
P4 O4 Nd1 137.8(2) . . ?
P1 O1 Nd1 136.6(2) . . ?
P2 O2 Nd1 133.6(2) . . ?
P5 N3 P6 129.5(3) . . ?
P2 N1 P1 126.8(3) . . ?
P3 N2 P4 127.5(3) . . ?
C73 N4 Nd1 175.7(5) . . ?
C68 C69 C70 119.7(6) . . ?
C68 C69 H69 120.1 . . ?
C70 C69 H69 120.1 . . ?
C62 C61 C66 120.1(6) . . ?
C62 C61 P6 120.0(5) . . ?
C66 C61 P6 119.9(5) . . ?
C37 C38 C39 120.5(6) . . ?
C37 C38 H38 119.7 . . ?
C39 C38 H38 119.7 . . ?
C12 C7 C8 118.9(6) . . ?
C12 C7 P1 120.6(5) . . ?
C8 C7 P1 120.5(5) . . ?
C68 C67 C72 119.1(5) . . ?
C68 C67 P6 121.3(4) . . ?
C72 C67 P6 119.7(4) . . ?
C1 C6 C5 120.4(7) . . ?
C1 C6 H6 119.8 . . ?
C5 C6 H6 119.8 . . ?
C20 C19 C24 119.4(5) . . ?
C20 C19 P2 119.9(4) . . ?
C24 C19 P2 120.7(4) . . ?
C46 C45 C44 120.2(6) . . ?
C46 C45 H45 119.9 . . ?
C44 C45 H45 119.9 . . ?
C15 C14 C13 121.3(5) . . ?
C15 C14 H14 119.4 . . ?
C13 C14 H14 119.4 . . ?
C60 C55 C56 119.8(5) . . ?
C60 C55 P5 121.4(5) . . ?
C56 C55 P5 118.7(4) . . ?
C50 C49 C54 120.0(5) . . ?
C50 C49 P5 121.2(4) . . ?
C54 C49 P5 118.8(4) . . ?
C51 C52 C53 120.4(5) . . ?
C51 C52 H52 119.8 . . ?
C53 C52 H52 119.8 . . ?
C38 C37 C42 118.6(5) . . ?
C38 C37 P4 120.3(4) . . ?
C42 C37 P4 120.8(4) . . ?
C22 C23 C24 120.1(6) . . ?
C22 C23 H23 119.9 . . ?
C24 C23 H23 119.9 . . ?
C40 C41 C42 121.1(7) . . ?
C40 C41 H41 119.5 . . ?
C42 C41 H41 119.5 . . ?
C13 C18 C17 120.1(6) . . ?
C13 C18 H18 119.9 . . ?
C17 C18 H18 119.9 . . ?
C32 C31 C36 120.4(6) . . ?
C32 C31 P3 120.4(5) . . ?
C36 C31 P3 119.1(5) . . ?
C49 C50 C51 119.8(6) . . ?
C49 C50 H50 120.1 . . ?
C51 C50 H50 120.1 . . ?
C22 C21 C20 120.1(6) . . ?
C22 C21 H21 119.9 . . ?
C20 C21 H21 119.9 . . ?
C23 C22 C21 120.3(6) . . ?
C23 C22 H22 119.9 . . ?
C21 C22 H22 119.9 . . ?
C23 C24 C19 119.8(5) . . ?
C23 C24 H24 120.1 . . ?
C19 C24 H24 120.1 . . ?
C5 C4 C3 119.6(6) . . ?
C5 C4 H4 120.2 . . ?
C3 C4 H4 120.2 . . ?
C57 C56 C55 119.9(6) . . ?
C57 C56 H56 120.1 . . ?
C55 C56 H56 120.1 . . ?
C15 C16 C17 120.8(6) . . ?
C15 C16 H16 119.6 . . ?
C17 C16 H16 119.6 . . ?
C72 C71 C70 120.2(6) . . ?
C72 C71 H71 119.9 . . ?
C70 C71 H71 119.9 . . ?
C69 C68 C67 121.0(6) . . ?
C69 C68 H68 119.5 . . ?
C67 C68 H68 119.5 . . ?
C30 C25 C26 118.8(5) . . ?
C30 C25 P3 120.2(5) . . ?
C26 C25 P3 120.9(5) . . ?
C48 C43 C44 118.2(5) . . ?
C48 C43 P4 119.7(4) . . ?
C44 C43 P4 122.0(4) . . ?
C34 C33 C32 119.5(8) . . ?
C34 C33 H33 120.2 . . ?
C32 C33 H33 120.2 . . ?
C9 C8 C7 120.9(7) . . ?
C9 C8 H8 119.6 . . ?
C7 C8 H8 119.6 . . ?
C47 C48 C43 121.3(6) . . ?
C47 C48 H48 119.3 . . ?
C43 C48 H48 119.3 . . ?
C40 C39 C38 120.5(6) . . ?
C40 C39 H39 119.7 . . ?
C38 C39 H39 119.7 . . ?
C43 C44 C45 120.3(6) . . ?
C43 C44 H44 119.9 . . ?
C45 C44 H44 119.9 . . ?
C18 C13 C14 119.3(5) . . ?
C18 C13 P2 120.5(4) . . ?
C14 C13 P2 120.2(4) . . ?
C65 C66 C61 119.6(7) . . ?
C65 C66 H66 120.2 . . ?
C61 C66 H66 120.2 . . ?
C26 C27 C28 119.9(7) . . ?
C26 C27 H27 120.0 . . ?
C28 C27 H27 120.0 . . ?
C66 C65 C64 120.2(7) . . ?
C66 C65 H65 119.9 . . ?
C64 C65 H65 119.9 . . ?
C55 C60 C59 120.3(6) . . ?
C55 C60 H60 119.9 . . ?
C59 C60 H60 119.9 . . ?
C71 C70 C69 119.8(6) . . ?
C71 C70 H70 120.1 . . ?
C69 C70 H70 120.1 . . ?
C64 C63 C62 120.5(7) . . ?
C64 C63 H63 119.7 . . ?
C62 C63 H63 119.7 . . ?
C61 C62 C63 119.8(7) . . ?
C61 C62 H62 120.1 . . ?
C63 C62 H62 120.1 . . ?
C27 C26 C25 120.5(6) . . ?
C27 C26 H26 119.8 . . ?
C25 C26 H26 119.8 . . ?
C14 C15 C16 118.9(6) . . ?
C14 C15 H15 120.5 . . ?
C16 C15 H15 120.5 . . ?
C31 C32 C33 120.2(8) . . ?
C31 C32 H32 119.9 . . ?
C33 C32 H32 119.9 . . ?
C58 C59 C60 120.0(6) . . ?
C58 C59 H59 120.0 . . ?
C60 C59 H59 120.0 . . ?
C63 C64 C65 119.7(6) . . ?
C63 C64 H64 120.1 . . ?
C65 C64 H64 120.1 . . ?
C1 C2 C3 120.4(6) . . ?
C1 C2 H2 119.8 . . ?
C3 C2 H2 119.8 . . ?
C52 C51 C50 119.9(5) . . ?
C52 C51 H51 120.1 . . ?
C50 C51 H51 120.1 . . ?
C21 C20 C19 120.2(6) . . ?
C21 C20 H20 119.9 . . ?
C19 C20 H20 119.9 . . ?
C48 C47 C46 120.5(6) . . ?
C48 C47 H47 119.8 . . ?
C46 C47 H47 119.8 . . ?
C59 C58 C57 120.1(5) . . ?
C59 C58 H58 120.0 . . ?
C57 C58 H58 120.0 . . ?
C71 C72 C67 120.2(6) . . ?
C71 C72 H72 119.9 . . ?
C67 C72 H72 119.9 . . ?
C49 C54 C53 120.5(5) . . ?
C49 C54 H54 119.7 . . ?
C53 C54 H54 119.7 . . ?
C2 C1 C6 119.0(6) . . ?
C2 C1 P1 123.0(5) . . ?
C6 C1 P1 117.8(5) . . ?
C4 C3 C2 120.2(7) . . ?
C4 C3 H3 119.9 . . ?
C2 C3 H3 119.9 . . ?
C41 C42 C37 119.9(6) . . ?
C41 C42 H42 120.1 . . ?
C37 C42 H42 120.1 . . ?
C56 C57 C58 119.9(6) . . ?
C56 C57 H57 120.0 . . ?
C58 C57 H57 120.0 . . ?
C10 C11 C12 120.5(7) . . ?
C10 C11 H11 119.7 . . ?
C12 C11 H11 119.7 . . ?
C33 C34 C35 120.8(7) . . ?
C33 C34 H34 119.6 . . ?
C35 C34 H34 119.6 . . ?
C29 C28 C27 119.8(6) . . ?
C29 C28 H28 120.1 . . ?
C27 C28 H28 120.1 . . ?
C41 C40 C39 119.3(6) . . ?
C41 C40 H40 120.3 . . ?
C39 C40 H40 120.3 . . ?
C16 C17 C18 119.7(6) . . ?
C16 C17 H17 120.2 . . ?
C18 C17 H17 120.2 . . ?
C45 C46 C47 119.5(6) . . ?
C45 C46 H46 120.3 . . ?
C47 C46 H46 120.3 . . ?
C7 C12 C11 120.1(6) . . ?
C7 C12 H12 120.0 . . ?
C11 C12 H12 120.0 . . ?
C11 C10 C9 119.7(6) . . ?
C11 C10 H10 120.2 . . ?
C9 C10 H10 120.2 . . ?
C8 C9 C10 119.9(6) . . ?
C8 C9 H9 120.0 . . ?
C10 C9 H9 120.0 . . ?
C35 C36 C31 119.4(7) . . ?
C35 C36 H36 120.3 . . ?
C31 C36 H36 120.3 . . ?
C54 C53 C52 119.2(6) . . ?
C54 C53 H53 120.4 . . ?
C52 C53 H53 120.4 . . ?
C25 C30 C29 120.4(6) . . ?
C25 C30 H30 119.8 . . ?
C29 C30 H30 119.8 . . ?
C36 C35 C34 119.6(8) . . ?
C36 C35 H35 120.2 . . ?
C34 C35 H35 120.2 . . ?
C4 C5 C6 120.4(7) . . ?
C4 C5 H5 119.8 . . ?
C6 C5 H5 119.8 . . ?
C28 C29 C30 120.4(7) . . ?
C28 C29 H29 119.8 . . ?
C30 C29 H29 119.8 . . ?
N4 C73 C74 179.3(7) . . ?
C73 C74 H74A 109.5 . . ?
C73 C74 H74B 109.5 . . ?
H74A C74 H74B 109.5 . . ?
C73 C74 H74C 109.5 . . ?
H74A C74 H74C 109.5 . . ?
H74B C74 H74C 109.5 . . ?
C77 C78 H78A 109.5 . . ?
C77 C78 H78B 109.5 . . ?
H78A C78 H78B 109.5 . . ?
C77 C78 H78C 109.5 . . ?
H78A C78 H78C 109.5 . . ?
H78B C78 H78C 109.5 . . ?
N6 C77 C78 177.6(10) . . ?
C75 C76 H76A 109.5 . . ?
C75 C76 H76B 109.5 . . ?
H76A C76 H76B 109.5 . . ?
C75 C76 H76C 109.5 . . ?
H76A C76 H76C 109.5 . . ?
H76B C76 H76C 109.5 . . ?
N5 C75 C76 178.2(17) . . ?

loop_
_geom_bond_atom_site_label_1
_geom_bond_atom_site_label_2
_geom_bond_distance
_geom_bond_site_symmetry_2
_geom_bond_publ_flag
Nd1 O3 2.363(4) . ?
Nd1 O5 2.365(4) . ?
Nd1 O1 2.366(4) . ?
Nd1 O6 2.380(4) . ?
Nd1 O2 2.380(4) . ?
Nd1 O4 2.411(4) . ?
Nd1 N4 2.674(5) . ?
P2 O2 1.507(4) . ?
P2 N1 1.588(4) . ?
P2 C13 1.807(6) . ?
P2 C19 1.815(5) . ?
P1 O1 1.507(4) . ?
P1 N1 1.591(5) . ?
P1 C7 1.811(6) . ?
P1 C1 1.811(6) . ?
P6 O6 1.522(4) . ?
P6 N3 1.589(5) . ?
P6 C61 1.809(6) . ?
P6 C67 1.810(5) . ?
P5 O5 1.523(4) . ?
P5 N3 1.588(5) . ?
P5 C49 1.804(5) . ?
P5 C55 1.813(6) . ?
P3 O3 1.500(4) . ?
P3 N2 1.582(5) . ?
P3 C25 1.797(6) . ?
P3 C31 1.811(6) . ?
P4 O4 1.504(4) . ?
P4 N2 1.593(5) . ?
P4 C43 1.802(6) . ?
P4 C37 1.804(6) . ?
N4 C73 1.151(8) . ?
C69 C68 1.387(9) . ?
C69 C70 1.406(11) . ?
C69 H69 0.9300 . ?
C61 C62 1.385(9) . ?
C61 C66 1.407(10) . ?
C38 C37 1.386(8) . ?
C38 C39 1.390(9) . ?
C38 H38 0.9300 . ?
C7 C12 1.391(9) . ?
C7 C8 1.398(9) . ?
C67 C68 1.390(8) . ?
C67 C72 1.412(8) . ?
C6 C1 1.394(9) . ?
C6 C5 1.401(10) . ?
C6 H6 0.9300 . ?
C19 C20 1.393(9) . ?
C19 C24 1.402(8) . ?
C45 C46 1.376(11) . ?
C45 C44 1.417(9) . ?
C45 H45 0.9300 . ?
C14 C15 1.388(8) . ?
C14 C13 1.393(7) . ?
C14 H14 0.9300 . ?
C55 C60 1.389(8) . ?
C55 C56 1.408(8) . ?
C49 C50 1.385(8) . ?
C49 C54 1.385(8) . ?
C52 C51 1.382(10) . ?
C52 C53 1.395(9) . ?
C52 H52 0.9300 . ?
C37 C42 1.415(8) . ?
C23 C22 1.382(10) . ?
C23 C24 1.397(9) . ?
C23 H23 0.9300 . ?
C41 C40 1.379(11) . ?
C41 C42 1.381(10) . ?
C41 H41 0.9300 . ?
C18 C13 1.387(8) . ?
C18 C17 1.399(9) . ?
C18 H18 0.9300 . ?
C31 C32 1.385(9) . ?
C31 C36 1.403(9) . ?
C50 C51 1.399(8) . ?
C50 H50 0.9300 . ?
C21 C22 1.383(11) . ?
C21 C20 1.393(9) . ?
C21 H21 0.9300 . ?
C22 H22 0.9300 . ?
C24 H24 0.9300 . ?
C4 C5 1.369(13) . ?
C4 C3 1.388(12) . ?
C4 H4 0.9300 . ?
C56 C57 1.391(9) . ?
C56 H56 0.9300 . ?
C16 C15 1.388(10) . ?
C16 C17 1.389(10) . ?
C16 H16 0.9300 . ?
C71 C72 1.390(9) . ?
C71 C70 1.395(11) . ?
C71 H71 0.9300 . ?
C68 H68 0.9300 . ?
C25 C30 1.390(9) . ?
C25 C26 1.400(9) . ?
C43 C48 1.391(8) . ?
C43 C44 1.400(8) . ?
C33 C34 1.383(15) . ?
C33 C32 1.395(11) . ?
C33 H33 0.9300 . ?
C8 C9 1.381(10) . ?
C8 H8 0.9300 . ?
C48 C47 1.385(8) . ?
C48 H48 0.9300 . ?
C39 C40 1.386(10) . ?
C39 H39 0.9300 . ?
C44 H44 0.9300 . ?
C66 C65 1.393(8) . ?
C66 H66 0.9300 . ?
C27 C26 1.389(9) . ?
C27 C28 1.397(11) . ?
C27 H27 0.9300 . ?
C65 C64 1.395(13) . ?
C65 H65 0.9300 . ?
C60 C59 1.394(8) . ?
C60 H60 0.9300 . ?
C70 H70 0.9300 . ?
C63 C64 1.387(14) . ?
C63 C62 1.398(9) . ?
C63 H63 0.9300 . ?
C62 H62 0.9300 . ?
C26 H26 0.9300 . ?
C15 H15 0.9300 . ?
C32 H32 0.9300 . ?
C59 C58 1.391(10) . ?
C59 H59 0.9300 . ?
C64 H64 0.9300 . ?
C2 C1 1.379(9) . ?
C2 C3 1.403(8) . ?
C2 H2 0.9300 . ?
C51 H51 0.9300 . ?
C20 H20 0.9300 . ?
C47 C46 1.392(11) . ?
C47 H47 0.9300 . ?
C58 C57 1.400(10) . ?
C58 H58 0.9300 . ?
C72 H72 0.9300 . ?
C54 C53 1.393(8) . ?
C54 H54 0.9300 . ?
C3 H3 0.9300 . ?
C42 H42 0.9300 . ?
C57 H57 0.9300 . ?
C11 C10 1.379(12) . ?
C11 C12 1.395(9) . ?
C11 H11 0.9300 . ?
C34 C35 1.398(14) . ?
C34 H34 0.9300 . ?
C28 C29 1.372(12) . ?
C28 H28 0.9300 . ?
C40 H40 0.9300 . ?
C17 H17 0.9300 . ?
C46 H46 0.9300 . ?
C12 H12 0.9300 . ?
C10 C9 1.394(12) . ?
C10 H10 0.9300 . ?
C9 H9 0.9300 . ?
C36 C35 1.394(10) . ?
C36 H36 0.9300 . ?
C53 H53 0.9300 . ?
C30 C29 1.397(10) . ?
C30 H30 0.9300 . ?
C35 H35 0.9300 . ?
C5 H5 0.9300 . ?
C29 H29 0.9300 . ?
C73 C74 1.457(9) . ?
C74 H74A 0.9600 . ?
C74 H74B 0.9600 . ?
C74 H74C 0.9600 . ?
N6 C77 1.130(14) . ?
C78 C77 1.467(15) . ?
C78 H78A 0.9600 . ?
C78 H78B 0.9600 . ?
C78 H78C 0.9600 . ?
N5 C75 1.123(14) . ?
C76 C75 1.433(13) . ?
C76 H76A 0.9600 . ?
C76 H76B 0.9600 . ?
C76 H76C 0.9600 . ?
